data_2212965
loop_
_publ_author_name
'Guzei, Ilia A.'
'Spencer, Lara C.'
'Lin, Qi'
'Blackwell, Helen E.'

_publ_section_title
;<i>N</i>-{(Aminocarbonyl)[(<i>S</i>)-4-nitrobenzyl]methyl}-<i>N</i>-{[(<i>R</i>)-cyclohexyl](cyclohexylaminocarbonyl)methyl}propanamide
 methanol solvate
;
_journal_coeditor_code NC2029
_journal_issue 4
_journal_name_full 'Acta Crystallographica Section E'
_journal_page_first o1892
_journal_page_last o1894
_journal_paper_doi 10.1107/S1600536807012299
_journal_volume 63
_journal_year 2007
_chemical_formula_iupac 'C26 H38 N4 O5 , C H4 O'
_chemical_formula_moiety 'C26 H38 N4 O5 , C H4 O'
_chemical_formula_sum 'C27 H42 N4 O6'
_chemical_formula_weight 518.65
_chemical_name_systematic
;
N-{(Aminocarbonyl)[(S)-4-nitrobenzyl]methyl}-N-{[(R)-
cyclohexyl](cyclohexylaminocarbonyl)methyl}propanamide methanol solvate
;
_space_group_IT_number 78
_symmetry_cell_setting tetragonal
_symmetry_space_group_name_Hall 'P 4cw'
_symmetry_space_group_name_H-M 'P 43'
_atom_sites_solution_hydrogens geom
_atom_sites_solution_primary direct
_atom_sites_solution_secondary difmap
_audit_creation_method SHELXL97
_cell_angle_alpha 90.00
_cell_angle_beta 90.00
_cell_angle_gamma 90.00
_cell_formula_units_Z 4
_cell_length_a 13.1585(5)
_cell_length_b 13.1585(5)
_cell_length_c 15.8470(13)
_cell_measurement_reflns_used 8641
_cell_measurement_temperature 100(2)
_cell_measurement_theta_max 28.7280
_cell_measurement_theta_min 2.1888
_cell_volume 2743.8(3)
_computing_cell_refinement 'SAINT (Bruker, 2003)'
_computing_data_collection 'SMART (Bruker, 2003)'
_computing_data_reduction SAINT
_computing_molecular_graphics SHELXTL
_computing_publication_material SHELXTL
_computing_structure_refinement SHELXTL
_computing_structure_solution 'SHELXTL (Bruker, 2003)'
_diffrn_ambient_temperature 100(2)
_diffrn_measured_fraction_theta_full 0.999
_diffrn_measured_fraction_theta_max 0.999
_diffrn_measurement_device_type 'Bruker SMART1000 CCD area-detector'
_diffrn_measurement_method '0.30\% \w'
_diffrn_radiation_monochromator graphite
_diffrn_radiation_source 'fine-focus sealed tube'
_diffrn_radiation_type Mo-K\a
_diffrn_radiation_wavelength 0.71073
_diffrn_reflns_av_R_equivalents 0.0354
_diffrn_reflns_av_sigmaI/netI 0.0156
_diffrn_reflns_limit_h_max 17
_diffrn_reflns_limit_h_min -17
_diffrn_reflns_limit_k_max 17
_diffrn_reflns_limit_k_min -17
_diffrn_reflns_limit_l_max 21
_diffrn_reflns_limit_l_min -21
_diffrn_reflns_number 48333
_diffrn_reflns_theta_full 29.08
_diffrn_reflns_theta_max 29.08
_diffrn_reflns_theta_min 2.01
_diffrn_standards_number 0
_exptl_absorpt_coefficient_mu 0.089
_exptl_absorpt_correction_T_max 1.00
_exptl_absorpt_correction_T_min 0.88
_exptl_absorpt_correction_type multi-scan
_exptl_absorpt_process_details '(SADABS; Bruker, 2003)'
_exptl_crystal_colour colorless
_exptl_crystal_density_diffrn 1.256
_exptl_crystal_density_method 'not measured'
_exptl_crystal_description block
_exptl_crystal_F_000 1120
_exptl_crystal_size_max 0.50
_exptl_crystal_size_mid 0.40
_exptl_crystal_size_min 0.40
_refine_diff_density_max 0.333
_refine_diff_density_min -0.137
_refine_ls_extinction_method none
_refine_ls_goodness_of_fit_ref 1.002
_refine_ls_hydrogen_treatment mixed
_refine_ls_matrix_type full
_refine_ls_number_parameters 343
_refine_ls_number_reflns 3786
_refine_ls_number_restraints 1
_refine_ls_restrained_S_all 1.002
_refine_ls_R_factor_all 0.0389
_refine_ls_R_factor_gt 0.0355
_refine_ls_shift/su_max 0.007
_refine_ls_shift/su_mean 0.000
_refine_ls_structure_factor_coef Fsqd
_refine_ls_weighting_details 'calc w = 1/[\s^2^(Fo^2^)+(0.0733P)^2^+0.3284P] where P=(Fo^2^+2Fc^2^)/3'
_refine_ls_weighting_scheme calc
_refine_ls_wR_factor_gt 0.0914
_refine_ls_wR_factor_ref 0.0958
_reflns_number_gt 3564
_reflns_number_total 3786
_reflns_threshold_expression I>2\s(I)
_cod_data_source_file nc2029.cif
_cod_data_source_block I
_cod_database_code 2212965
_cod_database_fobs_code 2212965

loop_
_symmetry_equiv_pos_as_xyz
'x, y, z'
'-x, -y, z+1/2'
'-y, x, z+3/4'
'y, -x, z+1/4'

loop_
_atom_site_type_symbol
_atom_site_label
_atom_site_fract_x
_atom_site_fract_y
_atom_site_fract_z
_atom_site_U_iso_or_equiv
_atom_site_adp_type
_atom_site_calc_flag
_atom_site_refinement_flags
_atom_site_occupancy
O O1 1.20267(12) 0.92796(17) 0.13752(13) 0.0505(5) Uani d . 1
O O2 1.21398(11) 1.09261(17) 0.13973(12) 0.0473(5) Uani d . 1
O O3 0.71139(10) 1.03642(10) 0.25459(8) 0.0222(3) Uani d . 1
O O4 0.56771(9) 1.17929(9) 0.04743(8) 0.0188(2) Uani d . 1
O O5 0.65987(8) 0.80631(9) 0.03406(8) 0.0177(2) Uani d . 1
N N1 1.16702(13) 1.01335(18) 0.12702(12) 0.0376(5) Uani d . 1
N N2 0.70357(12) 1.18116(11) 0.17807(10) 0.0201(3) Uani d . 1
H H2A 0.7202(19) 1.217(2) 0.2185(18) 0.027(6) Uiso d . 1
H H2B 0.6801(17) 1.2066(18) 0.1342(17) 0.020(5) Uiso d . 1
N N3 0.57060(9) 1.01182(9) 0.08022(8) 0.0130(2) Uani d . 1
N N4 0.51247(10) 0.80583(10) -0.04134(9) 0.0155(3) Uani d . 1
H H4 0.4532(19) 0.8335(18) -0.0474(18) 0.025(6) Uiso d . 1
C C1 1.06038(13) 1.02118(17) 0.09961(12) 0.0261(4) Uani d . 1
C C2 1.00595(13) 0.93285(15) 0.08435(13) 0.0250(4) Uani d . 1
H H2C 1.0369 0.8679 0.0897 0.030 Uiso calc R 1
C C3 0.90445(12) 0.94259(13) 0.06089(11) 0.0203(3) Uani d . 1
H H3 0.8657 0.8834 0.0491 0.024 Uiso calc R 1
C C4 0.85879(12) 1.03807(12) 0.05447(10) 0.0169(3) Uani d . 1
C C5 0.91712(13) 1.12492(13) 0.06896(11) 0.0218(3) Uani d . 1
H H5 0.8868 1.1901 0.0636 0.026 Uiso calc R 1
C C6 1.01903(13) 1.11728(15) 0.09112(12) 0.0259(4) Uani d . 1
H H6A 1.0591 1.1763 0.1002 0.031 Uiso calc R 1
C C7 0.74792(12) 1.04609(12) 0.03126(10) 0.0159(3) Uani d . 1
H H7A 0.7335 1.0005 -0.0170 0.019 Uiso calc R 1
H H7B 0.7327 1.1166 0.0134 0.019 Uiso calc R 1
C C8 0.67844(11) 1.01710(11) 0.10623(10) 0.0134(3) Uani d . 1
H H8 0.6977 0.9459 0.1213 0.016 Uiso calc R 1
C C9 0.69766(11) 1.08048(12) 0.18697(10) 0.0152(3) Uani d . 1
C C10 0.52272(12) 1.09721(11) 0.05049(10) 0.0144(3) Uani d . 1
C C11 0.41259(12) 1.08962(12) 0.02302(11) 0.0180(3) Uani d . 1
H H11A 0.3713 1.0637 0.0706 0.022 Uiso calc R 1
H H11B 0.4071 1.0404 -0.0240 0.022 Uiso calc R 1
C C12 0.37028(14) 1.19195(14) -0.00541(13) 0.0236(3) Uani d . 1
H H12A 0.3741 1.2405 0.0414 0.035 Uiso calc R 1
H H12B 0.2993 1.1837 -0.0228 0.035 Uiso calc R 1
H H12C 0.4103 1.2174 -0.0531 0.035 Uiso calc R 1
C C13 0.52007(11) 0.91109(11) 0.08418(10) 0.0126(3) Uani d . 1
H H13 0.4483 0.9203 0.0650 0.015 Uiso calc R 1
C C14 0.51695(11) 0.86840(11) 0.17426(10) 0.0137(3) Uani d . 1
H H14 0.5883 0.8619 0.1954 0.016 Uiso calc R 1
C C15 0.46690(13) 0.76271(12) 0.17594(11) 0.0184(3) Uani d . 1
H H15A 0.3971 0.7674 0.1529 0.022 Uiso calc R 1
H H15B 0.5062 0.7154 0.1399 0.022 Uiso calc R 1
C C16 0.46295(14) 0.72153(13) 0.26629(12) 0.0234(3) Uani d . 1
H H16A 0.4279 0.6549 0.2664 0.028 Uiso calc R 1
H H16B 0.5331 0.7109 0.2872 0.028 Uiso calc R 1
C C17 0.40711(14) 0.79450(14) 0.32561(12) 0.0249(4) Uani d . 1
H H17A 0.3348 0.7991 0.3088 0.030 Uiso calc R 1
H H17B 0.4100 0.7679 0.3840 0.030 Uiso calc R 1
C C18 0.45525(14) 0.90026(14) 0.32269(11) 0.0220(3) Uani d . 1
H H18A 0.4153 0.9473 0.3584 0.026 Uiso calc R 1
H H18B 0.5251 0.8969 0.3458 0.026 Uiso calc R 1
C C19 0.45908(12) 0.94118(12) 0.23258(11) 0.0170(3) Uani d . 1
H H19A 0.4929 1.0084 0.2324 0.020 Uiso calc R 1
H H19B 0.3890 0.9504 0.2112 0.020 Uiso calc R 1
C C20 0.57173(11) 0.83634(11) 0.02258(10) 0.0135(3) Uani d . 1
C C21 0.54836(12) 0.73827(11) -0.10837(10) 0.0148(3) Uani d . 1
H H21 0.6071 0.6980 -0.0863 0.018 Uiso calc R 1
C C22 0.58437(13) 0.80033(13) -0.18362(11) 0.0209(3) Uani d . 1
H H22A 0.6403 0.8458 -0.1656 0.025 Uiso calc R 1
H H22B 0.5278 0.8434 -0.2041 0.025 Uiso calc R 1
C C23 0.62157(14) 0.73262(16) -0.25562(12) 0.0268(4) Uani d . 1
H H23A 0.6831 0.6953 -0.2373 0.032 Uiso calc R 1
H H23B 0.6402 0.7754 -0.3046 0.032 Uiso calc R 1
C C24 0.53947(14) 0.65675(15) -0.28192(12) 0.0254(4) Uani d . 1
H H24A 0.4815 0.6938 -0.3073 0.030 Uiso calc R 1
H H24B 0.5672 0.6100 -0.3251 0.030 Uiso calc R 1
C C25 0.50243(15) 0.59549(13) -0.20609(13) 0.0271(4) Uani d . 1
H H25A 0.5587 0.5527 -0.1848 0.032 Uiso calc R 1
H H25B 0.4466 0.5499 -0.2241 0.032 Uiso calc R 1
C C26 0.46455(7) 0.66475(7) -0.13489(6) 0.0200(3) Uani d . 1
H H26A 0.4045 0.7035 -0.1544 0.024 Uiso calc R 1
H H26B 0.4438 0.6229 -0.0859 0.024 Uiso calc R 1
O O6 0.68356(7) 1.11280(7) 0.41983(6) 0.0255(3) Uani d R 1
H H6 0.6930 1.0941 0.3745 0.041(8) Uiso d R 1
C C27 0.75769(7) 1.18107(7) 0.45291(6) 0.0297(4) Uani d R 1
H H27A 0.7348 1.2067 0.5078 0.045 Uiso calc R 1
H H27B 0.7667 1.2381 0.4139 0.045 Uiso calc R 1
H H27C 0.8225 1.1453 0.4598 0.045 Uiso calc R 1

loop_
_atom_site_aniso_label
_atom_site_aniso_U_11
_atom_site_aniso_U_22
_atom_site_aniso_U_33
_atom_site_aniso_U_12
_atom_site_aniso_U_13
_atom_site_aniso_U_23
O1 0.0249(7) 0.0756(13) 0.0509(11) 0.0195(8) -0.0132(7) -0.0228(10)
O2 0.0174(6) 0.0879(14) 0.0367(9) -0.0161(7) 0.0029(6) -0.0198(9)
O3 0.0257(6) 0.0243(6) 0.0167(6) -0.0064(5) -0.0041(5) 0.0024(5)
O4 0.0214(5) 0.0151(5) 0.0198(6) -0.0003(4) -0.0013(4) 0.0019(4)
O5 0.0137(5) 0.0199(5) 0.0196(6) 0.0030(4) -0.0015(4) -0.0054(4)
N1 0.0170(7) 0.0697(13) 0.0261(9) 0.0014(8) 0.0005(6) -0.0182(9)
N2 0.0268(7) 0.0164(6) 0.0170(7) 0.0005(5) -0.0058(6) -0.0034(6)
N3 0.0120(5) 0.0128(5) 0.0143(6) -0.0010(4) -0.0010(5) -0.0001(5)
N4 0.0140(6) 0.0171(6) 0.0155(6) 0.0016(5) -0.0017(5) -0.0046(5)
C1 0.0144(7) 0.0464(11) 0.0174(8) -0.0011(7) 0.0024(6) -0.0094(7)
C2 0.0182(7) 0.0314(9) 0.0254(9) 0.0055(6) -0.0003(7) -0.0025(7)
C3 0.0165(7) 0.0219(7) 0.0226(8) -0.0002(6) 0.0002(6) -0.0025(6)
C4 0.0143(6) 0.0215(7) 0.0147(7) -0.0015(5) 0.0024(5) -0.0015(6)
C5 0.0206(7) 0.0214(7) 0.0235(9) -0.0045(6) 0.0048(6) -0.0053(6)
C6 0.0209(8) 0.0348(9) 0.0220(9) -0.0093(7) 0.0050(7) -0.0105(7)
C7 0.0143(6) 0.0186(7) 0.0148(7) 0.0003(5) 0.0011(5) 0.0002(5)
C8 0.0105(6) 0.0161(6) 0.0135(7) 0.0005(5) -0.0008(5) 0.0000(5)
C9 0.0107(6) 0.0197(7) 0.0152(7) -0.0013(5) -0.0008(5) -0.0017(6)
C10 0.0167(6) 0.0158(6) 0.0107(6) 0.0023(5) 0.0008(5) 0.0000(5)
C11 0.0164(7) 0.0196(7) 0.0182(7) 0.0043(5) -0.0017(6) 0.0018(6)
C12 0.0220(8) 0.0235(8) 0.0254(9) 0.0097(6) -0.0021(7) 0.0036(7)
C13 0.0117(6) 0.0129(6) 0.0131(6) -0.0010(5) -0.0002(5) -0.0016(5)
C14 0.0146(6) 0.0148(6) 0.0116(6) -0.0007(5) 0.0004(5) -0.0003(5)
C15 0.0219(7) 0.0155(7) 0.0177(8) -0.0032(5) 0.0014(6) -0.0001(6)
C16 0.0294(9) 0.0190(7) 0.0218(8) -0.0036(6) 0.0026(7) 0.0043(6)
C17 0.0306(9) 0.0255(8) 0.0186(8) -0.0069(7) 0.0053(7) 0.0010(7)
C18 0.0279(8) 0.0243(8) 0.0139(7) -0.0050(6) 0.0030(6) -0.0019(6)
C19 0.0204(7) 0.0164(7) 0.0144(7) -0.0006(5) 0.0030(6) -0.0017(5)
C20 0.0143(6) 0.0130(6) 0.0132(7) -0.0010(5) 0.0012(5) -0.0011(5)
C21 0.0167(7) 0.0142(6) 0.0136(7) 0.0014(5) -0.0024(5) -0.0031(5)
C22 0.0219(7) 0.0220(7) 0.0188(8) -0.0007(6) 0.0035(6) -0.0008(6)
C23 0.0242(8) 0.0398(10) 0.0163(8) 0.0043(7) 0.0023(6) -0.0050(7)
C24 0.0273(8) 0.0322(9) 0.0167(8) 0.0098(7) -0.0060(7) -0.0087(7)
C25 0.0372(10) 0.0198(8) 0.0243(9) 0.0024(7) -0.0098(8) -0.0080(7)
C26 0.0239(8) 0.0192(7) 0.0169(8) -0.0044(6) -0.0040(6) -0.0020(6)
O6 0.0210(6) 0.0278(6) 0.0275(7) -0.0008(5) 0.0088(5) 0.0001(5)
C27 0.0240(8) 0.0431(11) 0.0220(9) -0.0015(7) -0.0004(7) 0.0029(8)

loop_
_atom_type_symbol
_atom_type_description
_atom_type_scat_dispersion_real
_atom_type_scat_dispersion_imag
_atom_type_scat_source
C C 0.0033 0.0016 'International Tables Vol C Tables 4.2.6.8 and 6.1.1.4'
H H 0.0000 0.0000 'International Tables Vol C Tables 4.2.6.8 and 6.1.1.4'
N N 0.0061 0.0033 'International Tables Vol C Tables 4.2.6.8 and 6.1.1.4'
O O 0.0106 0.0060 'International Tables Vol C Tables 4.2.6.8 and 6.1.1.4'

loop_
_geom_angle_atom_site_label_1
_geom_angle_atom_site_label_2
_geom_angle_atom_site_label_3
_geom_angle
O2 N1 O1 124.18(19)
O2 N1 C1 117.9(2)
O1 N1 C1 117.9(2)
C9 N2 H2A 120.3(18)
C9 N2 H2B 117.8(17)
H2A N2 H2B 121(2)
C10 N3 C8 119.85(12)
C10 N3 C13 122.71(12)
C8 N3 C13 117.38(12)
C20 N4 C21 122.88(13)
C20 N4 H4 118.8(18)
C21 N4 H4 117.7(18)
C6 C1 C2 123.11(17)
C6 C1 N1 117.87(18)
C2 C1 N1 119.01(18)
C1 C2 C3 117.70(17)
C1 C2 H2C 121.1
C3 C2 H2C 121.1
C2 C3 C4 121.00(16)
C2 C3 H3 119.5
C4 C3 H3 119.5
C5 C4 C3 119.21(15)
C5 C4 C7 120.99(15)
C3 C4 C7 119.80(14)
C6 C5 C4 120.86(16)
C6 C5 H5 119.6
C4 C5 H5 119.6
C1 C6 C5 118.05(16)
C1 C6 H6A 121.0
C5 C6 H6A 121.0
C4 C7 C8 111.54(13)
C4 C7 H7A 109.3
C8 C7 H7A 109.3
C4 C7 H7B 109.3
C8 C7 H7B 109.3
H7A C7 H7B 108.0
N3 C8 C7 111.38(12)
N3 C8 C9 114.35(12)
C7 C8 C9 113.92(12)
N3 C8 H8 105.4
C7 C8 H8 105.4
C9 C8 H8 105.4
O3 C9 N2 123.42(15)
O3 C9 C8 119.30(14)
N2 C9 C8 117.19(14)
O4 C10 N3 120.71(14)
O4 C10 C11 120.36(13)
N3 C10 C11 118.92(13)
C10 C11 C12 112.05(14)
C10 C11 H11A 109.2
C12 C11 H11A 109.2
C10 C11 H11B 109.2
C12 C11 H11B 109.2
H11A C11 H11B 107.9
C11 C12 H12A 109.5
C11 C12 H12B 109.5
H12A C12 H12B 109.5
C11 C12 H12C 109.5
H12A C12 H12C 109.5
H12B C12 H12C 109.5
N3 C13 C14 112.23(12)
N3 C13 C20 110.18(12)
C14 C13 C20 111.52(12)
N3 C13 H13 107.6
C14 C13 H13 107.6
C20 C13 H13 107.6
C19 C14 C13 110.21(12)
C19 C14 C15 109.97(12)
C13 C14 C15 110.99(12)
C19 C14 H14 108.5
C13 C14 H14 108.5
C15 C14 H14 108.5
C16 C15 C14 110.51(13)
C16 C15 H15A 109.5
C14 C15 H15A 109.5
C16 C15 H15B 109.5
C14 C15 H15B 109.5
H15A C15 H15B 108.1
C17 C16 C15 111.61(14)
C17 C16 H16A 109.3
C15 C16 H16A 109.3
C17 C16 H16B 109.3
C15 C16 H16B 109.3
H16A C16 H16B 108.0
C18 C17 C16 110.68(14)
C18 C17 H17A 109.5
C16 C17 H17A 109.5
C18 C17 H17B 109.5
C16 C17 H17B 109.5
H17A C17 H17B 108.1
C19 C18 C17 111.27(14)
C19 C18 H18A 109.4
C17 C18 H18A 109.4
C19 C18 H18B 109.4
C17 C18 H18B 109.4
H18A C18 H18B 108.0
C18 C19 C14 111.09(13)
C18 C19 H19A 109.4
C14 C19 H19A 109.4
C18 C19 H19B 109.4
C14 C19 H19B 109.4
H19A C19 H19B 108.0
O5 C20 N4 124.08(14)
O5 C20 C13 121.52(14)
N4 C20 C13 114.38(13)
N4 C21 C22 110.09(13)
N4 C21 C26 110.59(12)
C22 C21 C26 110.46(12)
N4 C21 H21 108.5
C22 C21 H21 108.5
C26 C21 H21 108.5
C21 C22 C23 111.85(14)
C21 C22 H22A 109.2
C23 C22 H22A 109.2
C21 C22 H22B 109.2
C23 C22 H22B 109.2
H22A C22 H22B 107.9
C22 C23 C24 110.97(15)
C22 C23 H23A 109.4
C24 C23 H23A 109.4
C22 C23 H23B 109.4
C24 C23 H23B 109.4
H23A C23 H23B 108.0
C25 C24 C23 110.84(15)
C25 C24 H24A 109.5
C23 C24 H24A 109.5
C25 C24 H24B 109.5
C23 C24 H24B 109.5
H24A C24 H24B 108.1
C24 C25 C26 111.66(13)
C24 C25 H25A 109.3
C26 C25 H25A 109.3
C24 C25 H25B 109.3
C26 C25 H25B 109.3
H25A C25 H25B 107.9
C21 C26 C25 110.15(11)
C21 C26 H26A 109.6
C25 C26 H26A 109.6
C21 C26 H26B 109.6
C25 C26 H26B 109.6
H26A C26 H26B 108.1
C27 O6 H6 115.7
O6 C27 H27A 109.5
O6 C27 H27B 109.5
H27A C27 H27B 109.5
O6 C27 H27C 109.5
H27A C27 H27C 109.5
H27B C27 H27C 109.5

loop_
_geom_bond_atom_site_label_1
_geom_bond_atom_site_label_2
_geom_bond_distance
O1 N1 1.229(3)
O2 N1 1.229(3)
O3 C9 1.232(2)
O4 C10 1.233(2)
O5 C20 1.2387(19)
N1 C1 1.472(2)
N2 C9 1.335(2)
N2 H2A 0.83(3)
N2 H2B 0.83(3)
N3 C10 1.3717(19)
N3 C8 1.4793(19)
N3 C13 1.4842(18)
N4 C20 1.340(2)
N4 C21 1.463(2)
N4 H4 0.87(2)
C1 C6 1.383(3)
C1 C2 1.387(3)
C2 C3 1.392(2)
C2 H2C 0.9500
C3 C4 1.396(2)
C3 H3 0.9500
C4 C5 1.396(2)
C4 C7 1.508(2)
C5 C6 1.390(2)
C5 H5 0.9500
C6 H6A 0.9500
C7 C8 1.547(2)
C7 H7A 0.9900
C7 H7B 0.9900
C8 C9 1.548(2)
C8 H8 1.0000
C10 C11 1.516(2)
C11 C12 1.525(2)
C11 H11A 0.9900
C11 H11B 0.9900
C12 H12A 0.9800
C12 H12B 0.9800
C12 H12C 0.9800
C13 C14 1.535(2)
C13 C20 1.544(2)
C13 H13 1.0000
C14 C19 1.533(2)
C14 C15 1.539(2)
C14 H14 1.0000
C15 C16 1.532(2)
C15 H15A 0.9900
C15 H15B 0.9900
C16 C17 1.532(3)
C16 H16A 0.9900
C16 H16B 0.9900
C17 C18 1.530(2)
C17 H17A 0.9900
C17 H17B 0.9900
C18 C19 1.527(2)
C18 H18A 0.9900
C18 H18B 0.9900
C19 H19A 0.9900
C19 H19B 0.9900
C21 C22 1.521(2)
C21 C26 1.5260(17)
C21 H21 1.0000
C22 C23 1.528(2)
C22 H22A 0.9900
C22 H22B 0.9900
C23 C24 1.529(3)
C23 H23A 0.9900
C23 H23B 0.9900
C24 C25 1.527(3)
C24 H24A 0.9900
C24 H24B 0.9900
C25 C26 1.534(2)
C25 H25A 0.9900
C25 H25B 0.9900
C26 H26A 0.9900
C26 H26B 0.9900
O6 C27 1.4259
O6 H6 0.7695
C27 H27A 0.9800
C27 H27B 0.9800
C27 H27C 0.9800

loop_
_geom_hbond_atom_site_label_D
_geom_hbond_atom_site_label_H
_geom_hbond_atom_site_label_A
_geom_hbond_site_symmetry_A
_geom_hbond_distance_DH
_geom_hbond_distance_HA
_geom_hbond_distance_DA
_geom_hbond_angle_DHA
_geom_hbond_publ_flag
N2 H2A O5 4_575 0.83(3) 2.23(3) 3.0040(19) 156(2) n
N2 H2B O4 . 0.83(3) 2.05(3) 2.735(2) 139(2) n
N4 H4 O6 2_674 0.87(2) 2.00(3) 2.8597(16) 171(3) n
O6 H6 O3 . 0.77 2.06 2.8287(17) 176 n

loop_
_geom_torsion_atom_site_label_1
_geom_torsion_atom_site_label_2
_geom_torsion_atom_site_label_3
_geom_torsion_atom_site_label_4
_geom_torsion
O2 N1 C1 C6 -1.0(3)
O1 N1 C1 C6 177.42(19)
O2 N1 C1 C2 179.59(19)
O1 N1 C1 C2 -2.0(3)
C6 C1 C2 C3 -1.2(3)
N1 C1 C2 C3 178.17(17)
C1 C2 C3 C4 -1.1(3)
C2 C3 C4 C5 2.3(3)
C2 C3 C4 C7 -178.31(16)
C3 C4 C5 C6 -1.2(3)
C7 C4 C5 C6 179.38(16)
C2 C1 C6 C5 2.2(3)
N1 C1 C6 C5 -177.15(17)
C4 C5 C6 C1 -1.0(3)
C5 C4 C7 C8 -105.39(18)
C3 C4 C7 C8 75.21(19)
C10 N3 C8 C7 -62.27(18)
C13 N3 C8 C7 115.03(14)
C10 N3 C8 C9 68.65(18)
C13 N3 C8 C9 -114.04(14)
C4 C7 C8 N3 -172.47(12)
C4 C7 C8 C9 56.38(17)
N3 C8 C9 O3 101.56(16)
C7 C8 C9 O3 -128.76(15)
N3 C8 C9 N2 -81.82(17)
C7 C8 C9 N2 47.86(18)
C8 N3 C10 O4 -2.1(2)
C13 N3 C10 O4 -179.26(14)
C8 N3 C10 C11 179.13(14)
C13 N3 C10 C11 2.0(2)
O4 C10 C11 C12 -0.7(2)
N3 C10 C11 C12 178.07(15)
C10 N3 C13 C14 -121.12(15)
C8 N3 C13 C14 61.65(16)
C10 N3 C13 C20 113.96(15)
C8 N3 C13 C20 -63.26(17)
N3 C13 C14 C19 59.54(15)
C20 C13 C14 C19 -176.28(12)
N3 C13 C14 C15 -178.39(12)
C20 C13 C14 C15 -54.21(16)
C19 C14 C15 C16 -57.04(17)
C13 C14 C15 C16 -179.25(13)
C14 C15 C16 C17 56.57(18)
C15 C16 C17 C18 -55.4(2)
C16 C17 C18 C19 55.3(2)
C17 C18 C19 C14 -56.91(18)
C13 C14 C19 C18 -179.87(13)
C15 C14 C19 C18 57.46(17)
C21 N4 C20 O5 -4.3(2)
C21 N4 C20 C13 177.49(13)
N3 C13 C20 O5 67.30(18)
C14 C13 C20 O5 -58.02(18)
N3 C13 C20 N4 -114.45(14)
C14 C13 C20 N4 120.23(14)
C20 N4 C21 C22 -94.66(18)
C20 N4 C21 C26 142.99(14)
N4 C21 C22 C23 -179.41(14)
C26 C21 C22 C23 -56.98(17)
C21 C22 C23 C24 55.6(2)
C22 C23 C24 C25 -54.3(2)
C23 C24 C25 C26 55.64(19)
N4 C21 C26 C25 179.10(13)
C22 C21 C26 C25 56.96(15)
C24 C25 C26 C21 -56.96(17)

loop_
_cod_related_entry_id
_cod_related_entry_database
_cod_related_entry_code
1 ChemSpider 21185330
